data_4302607
loop_
_publ_author_name
'Branson A. Maynard'
'Philip A. Smith'
'Le Ann Ladner'
'Ayesha Jaleel'
'Nuquie Beedoe'
'Carlos Crawford'
'Zerihun Assefa'
'Richard E. Sykora'

_publ_contact_author_address
;University of South Alabama
Department of Chemistry
Chemistry Building, Room 223
Mobile  AL  36688-0002
;
_publ_contact_author_email rsykora@jaguar1.usouthal.edu
_publ_contact_author_fax 1(251)4607359
_publ_contact_author_name 'Richard E. Sykora'
_publ_contact_author_phone 1(251)4607422
_publ_section_title
;
Emission Enhancement through Dual Donor Sensitization: Modulation of
Structural and Spectroscopic Properties in a Series of Europium
Tetracyanoplatinates
;
_journal_name_full 'Inorganic Chemistry'
_journal_page_first 6425
_journal_page_last 6435
_journal_paper_doi 10.1021/ic900149v
_journal_volume 48
_journal_year 2009
_chemical_formula_sum 'C42 H48 Eu2 N10 O15 Pt'
_chemical_formula_weight 1431.91
_chemical_name_systematic
; 
 ? 
;
_space_group_IT_number 2
_symmetry_cell_setting triclinic
_symmetry_space_group_name_Hall '-P 1'
_symmetry_space_group_name_H-M 'P -1'
_atom_sites_solution_hydrogens geom
_atom_sites_solution_primary direct
_atom_sites_solution_secondary difmap
_audit_creation_method SHELXL-97
_cell_angle_alpha 92.859(7)
_cell_angle_beta 92.200(11)
_cell_angle_gamma 118.057(10)
_cell_formula_units_Z 2
_cell_length_a 12.110(3)
_cell_length_b 12.7273(11)
_cell_length_c 18.7054(16)
_cell_measurement_reflns_used 25
_cell_measurement_temperature 290(2)
_cell_measurement_theta_max 11.90
_cell_measurement_theta_min 8.04
_cell_volume 2534.8(7)
_computing_cell_refinement '<i>CAD-4-PC Software</i>'
_computing_data_collection
;
<i>CAD-4-PC Software</i> (Enraf-Nonius, 1993)
;
_computing_data_reduction '<i>XCAD4</i> (Harms & Wocadlo, 1996)'
_computing_molecular_graphics '<i>SHELXTL</i> (Bruker, 1998)'
_computing_structure_refinement '<i>SHELXL97</i> (Sheldrick, 1997)'
_computing_structure_solution '<i>SHELXS97</i> (Sheldrick, 1997)'
_diffrn_ambient_temperature 290(2)
_diffrn_measured_fraction_theta_full 1.000
_diffrn_measured_fraction_theta_max 1.000
_diffrn_measurement_device_type 'Enraf-Nonius CAD-4'
_diffrn_measurement_method '\q/2\q scans'
_diffrn_radiation_monochromator graphite
_diffrn_radiation_source 'fine-focus sealed tube'
_diffrn_radiation_type MoK\a
_diffrn_radiation_wavelength 0.71073
_diffrn_reflns_av_R_equivalents 0.0305
_diffrn_reflns_av_sigmaI/netI 0.0434
_diffrn_reflns_limit_h_max 14
_diffrn_reflns_limit_h_min 0
_diffrn_reflns_limit_k_max 13
_diffrn_reflns_limit_k_min -15
_diffrn_reflns_limit_l_max 22
_diffrn_reflns_limit_l_min -22
_diffrn_reflns_number 9794
_diffrn_reflns_theta_full 25.37
_diffrn_reflns_theta_max 25.37
_diffrn_reflns_theta_min 2.05
_diffrn_standards_interval_time 120
_diffrn_standards_number 3
_exptl_absorpt_coefficient_mu 5.270
_exptl_absorpt_correction_T_max 0.294
_exptl_absorpt_correction_T_min 0.250
_exptl_absorpt_correction_type psi-scan
_exptl_absorpt_process_details '(North et al., 1968)'
_exptl_crystal_colour colorless
_exptl_crystal_density_diffrn 1.876
_exptl_crystal_density_method 'not measured'
_exptl_crystal_description needle
_exptl_crystal_F_000 1388
_exptl_crystal_size_max 0.900
_exptl_crystal_size_mid 0.244
_exptl_crystal_size_min 0.232
_refine_diff_density_max 2.339
_refine_diff_density_min -2.720
_refine_diff_density_rms 0.158
_refine_ls_extinction_method none
_refine_ls_goodness_of_fit_ref 1.031
_refine_ls_hydrogen_treatment constr
_refine_ls_matrix_type full
_refine_ls_number_parameters 631
_refine_ls_number_reflns 9320
_refine_ls_number_restraints 0
_refine_ls_restrained_S_all 1.031
_refine_ls_R_factor_all 0.0579
_refine_ls_R_factor_gt 0.0385
_refine_ls_shift/su_max 0.001
_refine_ls_shift/su_mean 0.000
_refine_ls_structure_factor_coef Fsqd
_refine_ls_weighting_details 'calc w=1/[\s^2^(Fo^2^)+(0.0567P)^2^+10.8939P] where P=(Fo^2^+2Fc^2^)/3'
_refine_ls_weighting_scheme calc
_refine_ls_wR_factor_gt 0.1030
_refine_ls_wR_factor_ref 0.1123
_reflns_number_gt 7468
_reflns_number_total 9320
_reflns_threshold_expression >2sigma(I)
_cod_data_source_file ic900149v_si_002_1.cif
_cod_data_source_block 3
_cod_database_code 4302607

loop_
_symmetry_equiv_pos_as_xyz
'x, y, z'
'-x, -y, -z'

loop_
_atom_site_label
_atom_site_type_symbol
_atom_site_fract_x
_atom_site_fract_y
_atom_site_fract_z
_atom_site_U_iso_or_equiv
_atom_site_adp_type
_atom_site_occupancy
_atom_site_symmetry_multiplicity
_atom_site_calc_flag
_atom_site_refinement_flags
_atom_site_disorder_assembly
_atom_site_disorder_group
Eu1 Eu 0.88090(3) 0.74206(3) 0.398319(18) 0.02588(10) Uani 1 1 d . . .
Eu2 Eu 0.14472(3) 0.38864(3) 0.094301(19) 0.03178(10) Uani 1 1 d . . .
Pt1 Pt 0.51788(3) 0.04154(3) 0.260523(17) 0.03702(10) Uani 1 1 d . . .
O1 O 1.0257(5) 0.6733(5) 0.3597(3) 0.0442(13) Uani 1 1 d . . .
O2 O 0.9810(5) 0.7717(5) 0.2800(3) 0.0413(12) Uani 1 1 d . . .
O3 O 0.6813(5) 0.6928(5) 0.4470(3) 0.0468(14) Uani 1 1 d . . .
O4 O 0.8310(5) 0.8702(4) 0.4871(3) 0.0350(11) Uani 1 1 d . . .
O5 O 0.8195(6) 0.8693(5) 0.3339(3) 0.0474(14) Uani 1 1 d . . .
H5A H 0.8289 0.8619 0.2894 0.057 Uiso 1 1 d . . .
H5B H 0.7857 0.9085 0.3524 0.057 Uiso 1 1 d . . .
O6 O 1.0791(5) 0.9186(4) 0.4235(3) 0.0362(12) Uani 1 1 d . . .
H6A H 1.1370 0.9069 0.4066 0.043 Uiso 1 1 d . . .
H6B H 1.1027 0.9811 0.4515 0.043 Uiso 1 1 d . . .
O7 O -0.0067(5) 0.4736(5) 0.0900(3) 0.0437(13) Uani 1 1 d . . .
O8 O 0.0151(5) 0.3972(6) 0.1874(3) 0.0475(14) Uani 1 1 d . . .
O9 O 0.3484(6) 0.4212(7) 0.0624(4) 0.0643(19) Uani 1 1 d . . .
O10 O 0.1951(6) 0.2417(6) 0.0328(3) 0.0525(15) Uani 1 1 d . . .
O11 O 0.0939(6) 0.3836(6) -0.0318(3) 0.0489(14) Uani 1 1 d . . .
H11A H 0.0904 0.3215 -0.0532 0.059 Uiso 1 1 d . . .
H11B H 0.0527 0.4193 -0.0440 0.059 Uiso 1 1 d . . .
O12 O -0.0543(5) 0.2020(5) 0.0748(3) 0.0485(14) Uani 1 1 d . . .
H12B H -0.0557 0.1660 0.0350 0.058 Uiso 1 1 d . . .
H12C H -0.1120 0.1813 0.1038 0.058 Uiso 1 1 d . . .
O13 O 0.0480(9) 0.1927(9) 0.8676(4) 0.088(3) Uani 1 1 d . . .
O14 O 0.7921(7) 0.9001(7) 0.1902(4) 0.074(2) Uani 1 1 d . . .
O15 O 0.1392(8) 0.9825(9) 0.0423(5) 0.097(3) Uani 1 1 d . . .
N1 N 0.9481(6) 0.7091(6) 0.5232(3) 0.0374(14) Uani 1 1 d . . .
N2 N 0.7916(5) 0.5219(5) 0.4322(3) 0.0336(13) Uani 1 1 d . . .
N3 N 0.7206(6) 0.5781(6) 0.3062(3) 0.0355(14) Uani 1 1 d . . .
N4 N 0.2698(7) 0.6166(7) 0.0815(4) 0.056(2) Uani 1 1 d . . .
N5 N 0.2985(6) 0.5180(6) 0.2009(3) 0.0350(14) Uani 1 1 d . . .
N6 N 0.1752(6) 0.2771(6) 0.1968(3) 0.0385(15) Uani 1 1 d . . .
N7 N 0.7448(8) 0.1165(8) 0.1642(5) 0.068(2) Uani 1 1 d . . .
N8 N 0.3603(10) 0.0798(11) 0.1380(6) 0.087(3) Uani 1 1 d . . .
N9 N 0.2910(8) -0.0479(8) 0.3575(5) 0.073(3) Uani 1 1 d . . .
N10 N 0.6629(8) -0.0313(8) 0.3734(5) 0.060(2) Uani 1 1 d . . .
C1 C 1.0211(8) 0.8037(7) 0.5691(4) 0.0430(19) Uani 1 1 d . . .
H1 H 1.0442 0.8797 0.5546 0.052 Uiso 1 1 calc R . .
C2 C 1.0637(8) 0.7938(9) 0.6368(4) 0.051(2) Uani 1 1 d . . .
H2 H 1.1129 0.8612 0.6676 0.062 Uiso 1 1 calc R . .
C3 C 1.0308(9) 0.6812(9) 0.6572(5) 0.057(2) Uani 1 1 d . . .
H3 H 1.0578 0.6714 0.7024 0.068 Uiso 1 1 calc R . .
C4 C 0.9588(9) 0.5846(8) 0.6114(5) 0.051(2) Uani 1 1 d . . .
H4 H 0.9374 0.5084 0.6249 0.061 Uiso 1 1 calc R . .
C5 C 0.9168(7) 0.5989(7) 0.5443(4) 0.0359(16) Uani 1 1 d . . .
C6 C 0.8332(7) 0.4957(7) 0.4929(4) 0.0384(17) Uani 1 1 d . . .
C7 C 0.8002(9) 0.3791(8) 0.5080(5) 0.053(2) Uani 1 1 d . . .
H7 H 0.8295 0.3639 0.5508 0.064 Uiso 1 1 calc R . .
C8 C 0.7240(9) 0.2873(8) 0.4591(6) 0.058(3) Uani 1 1 d . . .
H8 H 0.7037 0.2089 0.4671 0.070 Uiso 1 1 calc R . .
C9 C 0.6785(8) 0.3126(7) 0.3984(5) 0.052(2) Uani 1 1 d . . .
H9 H 0.6247 0.2507 0.3653 0.062 Uiso 1 1 calc R . .
C10 C 0.7114(7) 0.4297(6) 0.3855(4) 0.0385(18) Uani 1 1 d . . .
C11 C 0.6650(6) 0.4605(7) 0.3197(4) 0.0371(17) Uani 1 1 d . . .
C12 C 0.5704(8) 0.3732(8) 0.2726(5) 0.052(2) Uani 1 1 d . . .
H12 H 0.5315 0.2936 0.2831 0.062 Uiso 1 1 calc R . .
C13 C 0.5359(9) 0.4064(10) 0.2112(5) 0.061(3) Uani 1 1 d . . .
H13 H 0.4734 0.3489 0.1794 0.073 Uiso 1 1 calc R . .
C14 C 0.5920(8) 0.5227(9) 0.1960(5) 0.054(2) Uani 1 1 d . . .
H14 H 0.5700 0.5455 0.1535 0.065 Uiso 1 1 calc R . .
C15 C 0.6830(8) 0.6067(8) 0.2455(4) 0.047(2) Uani 1 1 d . . .
H15 H 0.7196 0.6867 0.2359 0.056 Uiso 1 1 calc R . .
C16 C 1.0381(7) 0.7149(7) 0.3000(4) 0.0394(18) Uani 1 1 d . . .
C17 C 1.1307(9) 0.7054(10) 0.2498(6) 0.068(3) Uani 1 1 d . . .
H17A H 1.0940 0.6861 0.2014 0.102 Uiso 1 1 calc R . .
H17B H 1.1496 0.6438 0.2640 0.102 Uiso 1 1 calc R . .
H17C H 1.2065 0.7802 0.2526 0.102 Uiso 1 1 calc R . .
C18 C 0.7182(7) 0.7922(7) 0.4839(4) 0.0363(17) Uani 1 1 d . . .
C19 C 0.6210(8) 0.8128(9) 0.5202(5) 0.052(2) Uani 1 1 d . . .
H19A H 0.6499 0.8422 0.5692 0.078 Uiso 1 1 calc R . .
H19B H 0.5442 0.7390 0.5187 0.078 Uiso 1 1 calc R . .
H19C H 0.6067 0.8704 0.4959 0.078 Uiso 1 1 calc R . .
C20 C 0.2547(11) 0.6626(11) 0.0221(7) 0.085(4) Uani 1 1 d . . .
H20 H 0.1909 0.6131 -0.0121 0.102 Uiso 1 1 calc R . .
C21 C 0.3296(11) 0.7809(10) 0.0084(7) 0.074(3) Uani 1 1 d . . .
H21 H 0.3158 0.8106 -0.0335 0.089 Uiso 1 1 calc R . .
C22 C 0.4227(12) 0.8516(10) 0.0577(7) 0.079(3) Uani 1 1 d . . .
H22 H 0.4757 0.9309 0.0498 0.094 Uiso 1 1 calc R . .
C23 C 0.4386(11) 0.8051(9) 0.1201(6) 0.070(3) Uani 1 1 d . . .
H23 H 0.5026 0.8532 0.1545 0.084 Uiso 1 1 calc R . .
C24 C 0.3599(7) 0.6880(7) 0.1315(5) 0.0411(18) Uani 1 1 d . . .
C25 C 0.3683(8) 0.6375(7) 0.1982(4) 0.0415(18) Uani 1 1 d . . .
C26 C 0.4431(9) 0.7086(8) 0.2568(5) 0.056(2) Uani 1 1 d . . .
H26 H 0.4913 0.7903 0.2535 0.067 Uiso 1 1 calc R . .
C27 C 0.4471(10) 0.6601(9) 0.3199(6) 0.067(3) Uani 1 1 d . . .
H27 H 0.4966 0.7082 0.3597 0.081 Uiso 1 1 calc R . .
C28 C 0.3751(9) 0.5371(9) 0.3231(5) 0.056(2) Uani 1 1 d . . .
H28 H 0.3750 0.5017 0.3654 0.067 Uiso 1 1 calc R . .
C29 C 0.3029(7) 0.4675(7) 0.2614(4) 0.0401(18) Uani 1 1 d . . .
C30 C 0.2369(7) 0.3362(7) 0.2596(4) 0.0367(17) Uani 1 1 d . . .
C31 C 0.2402(10) 0.2754(9) 0.3170(5) 0.058(2) Uani 1 1 d . . .
H31 H 0.2830 0.3176 0.3599 0.070 Uiso 1 1 calc R . .
C32 C 0.1817(10) 0.1536(10) 0.3122(6) 0.068(3) Uani 1 1 d . . .
H32 H 0.1844 0.1127 0.3515 0.081 Uiso 1 1 calc R . .
C33 C 0.1182(9) 0.0919(8) 0.2481(5) 0.056(2) Uani 1 1 d . . .
H33 H 0.0766 0.0089 0.2430 0.067 Uiso 1 1 calc R . .
C34 C 0.1191(9) 0.1581(8) 0.1925(5) 0.053(2) Uani 1 1 d . . .
H34 H 0.0781 0.1175 0.1489 0.063 Uiso 1 1 calc R . .
C35 C -0.0409(7) 0.4397(7) 0.1512(4) 0.0382(17) Uani 1 1 d . . .
C36 C -0.1536(10) 0.4440(11) 0.1792(5) 0.064(3) Uani 1 1 d . . .
H36A H -0.1284 0.5217 0.2024 0.097 Uiso 1 1 calc R . .
H36B H -0.1902 0.3847 0.2130 0.097 Uiso 1 1 calc R . .
H36C H -0.2141 0.4285 0.1400 0.097 Uiso 1 1 calc R . .
C37 C 0.3077(9) 0.3181(11) 0.0325(5) 0.056(2) Uani 1 1 d . . .
C38 C 0.3960(12) 0.2848(14) -0.0046(8) 0.095(4) Uani 1 1 d . . .
H38A H 0.4003 0.2211 0.0186 0.143 Uiso 1 1 calc R . .
H38B H 0.4780 0.3528 -0.0022 0.143 Uiso 1 1 calc R . .
H38C H 0.3661 0.2591 -0.0539 0.143 Uiso 1 1 calc R . .
C39 C 0.6613(8) 0.0925(7) 0.1995(5) 0.0450(19) Uani 1 1 d . . .
C40 C 0.4182(9) 0.0692(9) 0.1836(6) 0.060(2) Uani 1 1 d . . .
C41 C 0.3752(8) -0.0134(8) 0.3215(5) 0.052(2) Uani 1 1 d . . .
C42 C 0.6116(8) 0.0015(8) 0.3349(5) 0.045(2) Uani 1 1 d . . .

loop_
_atom_site_aniso_label
_atom_site_aniso_U_11
_atom_site_aniso_U_22
_atom_site_aniso_U_33
_atom_site_aniso_U_23
_atom_site_aniso_U_13
_atom_site_aniso_U_12
Eu1 0.02373(18) 0.02526(17) 0.02925(18) 0.00058(13) 0.00240(13) 0.01218(14)
Eu2 0.02597(19) 0.0407(2) 0.02916(19) 0.00457(15) 0.00105(14) 0.01603(16)
Pt1 0.02790(16) 0.03149(16) 0.05082(19) -0.00176(13) 0.00539(13) 0.01364(12)
O1 0.042(3) 0.044(3) 0.059(4) 0.007(3) 0.014(3) 0.030(3)
O2 0.037(3) 0.050(3) 0.037(3) -0.002(2) 0.004(2) 0.021(3)
O3 0.030(3) 0.042(3) 0.062(4) -0.010(3) 0.013(3) 0.012(2)
O4 0.031(3) 0.035(3) 0.039(3) -0.004(2) 0.002(2) 0.016(2)
O5 0.064(4) 0.055(4) 0.044(3) 0.007(3) 0.008(3) 0.044(3)
O6 0.029(3) 0.030(3) 0.045(3) -0.005(2) 0.010(2) 0.009(2)
O7 0.043(3) 0.063(4) 0.037(3) 0.014(3) 0.009(2) 0.035(3)
O8 0.048(3) 0.073(4) 0.037(3) 0.017(3) 0.012(3) 0.040(3)
O9 0.033(3) 0.093(5) 0.067(4) 0.001(4) 0.010(3) 0.030(4)
O10 0.043(4) 0.071(4) 0.052(4) -0.001(3) 0.004(3) 0.035(3)
O11 0.063(4) 0.059(4) 0.037(3) 0.001(3) 0.001(3) 0.040(3)
O12 0.031(3) 0.059(4) 0.043(3) -0.001(3) 0.009(2) 0.011(3)
O13 0.108(7) 0.112(7) 0.054(4) -0.005(4) 0.001(4) 0.062(6)
O14 0.082(5) 0.082(5) 0.070(5) 0.020(4) 0.004(4) 0.048(4)
O15 0.065(5) 0.118(7) 0.097(6) -0.040(6) -0.012(4) 0.039(5)
N1 0.039(4) 0.035(3) 0.037(3) 0.004(3) 0.004(3) 0.016(3)
N2 0.027(3) 0.034(3) 0.045(4) 0.010(3) 0.010(3) 0.017(3)
N3 0.031(3) 0.037(3) 0.037(3) -0.013(3) -0.001(3) 0.016(3)
N4 0.039(4) 0.047(4) 0.069(5) 0.022(4) -0.009(4) 0.008(3)
N5 0.032(3) 0.035(3) 0.038(3) -0.001(3) 0.006(3) 0.016(3)
N6 0.042(4) 0.038(3) 0.039(4) 0.005(3) -0.002(3) 0.022(3)
N7 0.053(5) 0.072(6) 0.076(6) 0.014(5) 0.019(4) 0.026(4)
N8 0.090(7) 0.114(9) 0.076(7) 0.004(6) -0.017(6) 0.067(7)
N9 0.041(5) 0.066(6) 0.090(7) -0.021(5) 0.019(4) 0.010(4)
N10 0.052(5) 0.063(5) 0.075(6) 0.015(4) 0.009(4) 0.035(4)
C1 0.043(5) 0.038(4) 0.039(4) 0.010(3) -0.002(3) 0.011(4)
C2 0.042(5) 0.062(6) 0.037(4) 0.001(4) -0.003(4) 0.014(4)
C3 0.052(5) 0.078(7) 0.036(5) 0.019(5) 0.003(4) 0.025(5)
C4 0.056(5) 0.055(5) 0.048(5) 0.020(4) 0.010(4) 0.030(5)
C5 0.032(4) 0.042(4) 0.039(4) 0.014(3) 0.009(3) 0.020(3)
C6 0.035(4) 0.031(4) 0.048(5) 0.013(3) 0.011(3) 0.013(3)
C7 0.058(6) 0.042(5) 0.069(6) 0.020(4) 0.012(5) 0.030(4)
C8 0.058(6) 0.027(4) 0.089(7) 0.018(5) 0.020(5) 0.017(4)
C9 0.042(5) 0.030(4) 0.075(6) -0.005(4) 0.007(4) 0.010(4)
C10 0.031(4) 0.027(4) 0.053(5) -0.006(3) 0.007(3) 0.011(3)
C11 0.020(3) 0.039(4) 0.049(4) -0.008(3) 0.005(3) 0.012(3)
C12 0.032(4) 0.044(5) 0.066(6) -0.016(4) 0.000(4) 0.009(4)
C13 0.041(5) 0.071(7) 0.063(6) -0.031(5) -0.015(4) 0.025(5)
C14 0.046(5) 0.064(6) 0.055(5) -0.018(5) -0.011(4) 0.032(5)
C15 0.045(5) 0.051(5) 0.044(5) -0.004(4) -0.004(4) 0.025(4)
C16 0.027(4) 0.035(4) 0.047(5) -0.011(4) 0.003(3) 0.008(3)
C17 0.051(6) 0.085(7) 0.071(7) -0.020(6) 0.018(5) 0.035(6)
C18 0.029(4) 0.042(4) 0.039(4) 0.001(3) 0.003(3) 0.018(3)
C19 0.040(5) 0.064(6) 0.054(5) -0.005(4) 0.013(4) 0.027(4)
C20 0.063(7) 0.077(8) 0.092(9) 0.037(7) -0.021(6) 0.014(6)
C21 0.064(7) 0.062(7) 0.098(9) 0.039(6) 0.007(6) 0.027(6)
C22 0.089(9) 0.052(6) 0.091(9) 0.032(6) 0.032(7) 0.025(6)
C23 0.092(8) 0.043(5) 0.063(6) -0.007(5) 0.009(6) 0.023(5)
C24 0.039(4) 0.033(4) 0.050(5) 0.001(3) 0.011(4) 0.015(3)
C25 0.041(4) 0.044(4) 0.045(4) -0.005(4) 0.004(4) 0.025(4)
C26 0.049(5) 0.039(5) 0.066(6) -0.016(4) -0.005(4) 0.012(4)
C27 0.069(7) 0.058(6) 0.058(6) -0.020(5) -0.031(5) 0.020(5)
C28 0.058(6) 0.067(6) 0.039(5) -0.004(4) -0.010(4) 0.029(5)
C29 0.036(4) 0.049(5) 0.036(4) 0.000(4) -0.003(3) 0.022(4)
C30 0.037(4) 0.051(5) 0.035(4) 0.009(3) 0.002(3) 0.030(4)
C31 0.075(7) 0.063(6) 0.041(5) 0.013(4) 0.004(4) 0.035(5)
C32 0.075(7) 0.071(7) 0.070(7) 0.043(6) 0.012(6) 0.041(6)
C33 0.062(6) 0.036(5) 0.072(6) 0.019(4) 0.011(5) 0.022(4)
C34 0.061(6) 0.045(5) 0.054(5) 0.005(4) -0.005(4) 0.028(4)
C35 0.033(4) 0.050(5) 0.035(4) 0.001(3) 0.004(3) 0.023(4)
C36 0.064(6) 0.096(8) 0.062(6) 0.023(6) 0.027(5) 0.058(6)
C37 0.049(6) 0.091(8) 0.044(5) 0.002(5) 0.003(4) 0.047(6)
C38 0.077(8) 0.131(12) 0.108(10) 0.011(9) 0.035(8) 0.073(9)
C39 0.038(5) 0.041(4) 0.053(5) 0.010(4) 0.011(4) 0.014(4)
C40 0.053(6) 0.064(6) 0.070(7) 0.001(5) 0.005(5) 0.035(5)
C41 0.029(4) 0.044(5) 0.073(6) -0.020(4) 0.006(4) 0.011(4)
C42 0.034(4) 0.044(5) 0.053(5) -0.002(4) 0.007(4) 0.015(4)

loop_
_atom_type_symbol
_atom_type_description
_atom_type_scat_dispersion_real
_atom_type_scat_dispersion_imag
_atom_type_scat_source
C C 0.0033 0.0016 'International Tables Vol C Tables 4.2.6.8 and 6.1.1.4'
H H 0.0000 0.0000 'International Tables Vol C Tables 4.2.6.8 and 6.1.1.4'
N N 0.0061 0.0033 'International Tables Vol C Tables 4.2.6.8 and 6.1.1.4'
O O 0.0106 0.0060 'International Tables Vol C Tables 4.2.6.8 and 6.1.1.4'
Eu Eu -0.1578 3.6682 'International Tables Vol C Tables 4.2.6.8 and 6.1.1.4'
Pt Pt -1.7033 8.3905 'International Tables Vol C Tables 4.2.6.8 and 6.1.1.4'

loop_
_geom_angle_atom_site_label_1
_geom_angle_atom_site_label_2
_geom_angle_atom_site_label_3
_geom_angle
_geom_angle_site_symmetry_1
_geom_angle_site_symmetry_3
_geom_angle_publ_flag
O6 Eu1 O1 78.31(18) . . ?
O6 Eu1 O3 128.84(17) . . ?
O1 Eu1 O3 147.52(19) . . ?
O6 Eu1 O5 85.4(2) . . ?
O1 Eu1 O5 125.74(19) . . ?
O3 Eu1 O5 79.1(2) . . ?
O6 Eu1 O2 76.37(17) . . ?
O1 Eu1 O2 52.86(19) . . ?
O3 Eu1 O2 140.71(19) . . ?
O5 Eu1 O2 73.10(18) . . ?
O6 Eu1 O4 76.55(16) . . ?
O1 Eu1 O4 148.80(18) . . ?
O3 Eu1 O4 52.31(17) . . ?
O5 Eu1 O4 70.17(18) . . ?
O2 Eu1 O4 135.52(18) . . ?
O6 Eu1 N1 78.34(19) . . ?
O1 Eu1 N1 83.1(2) . . ?
O3 Eu1 N1 85.7(2) . . ?
O5 Eu1 N1 143.16(19) . . ?
O2 Eu1 N1 132.58(19) . . ?
O4 Eu1 N1 73.95(18) . . ?
O6 Eu1 N3 149.07(19) . . ?
O1 Eu1 N3 85.42(19) . . ?
O3 Eu1 N3 76.72(19) . . ?
O5 Eu1 N3 83.0(2) . . ?
O2 Eu1 N3 72.83(19) . . ?
O4 Eu1 N3 125.19(17) . . ?
N1 Eu1 N3 125.9(2) . . ?
O6 Eu1 N2 133.73(19) . . ?
O1 Eu1 N2 73.25(19) . . ?
O3 Eu1 N2 74.50(19) . . ?
O5 Eu1 N2 140.8(2) . . ?
O2 Eu1 N2 111.61(18) . . ?
O4 Eu1 N2 112.66(18) . . ?
N1 Eu1 N2 62.8(2) . . ?
N3 Eu1 N2 63.2(2) . . ?
O6 Eu1 C16 75.86(19) . . ?
O1 Eu1 C16 26.1(2) . . ?
O3 Eu1 C16 154.6(2) . . ?
O5 Eu1 C16 99.8(2) . . ?
O2 Eu1 C16 26.8(2) . . ?
O4 Eu1 C16 151.29(19) . . ?
N1 Eu1 C16 107.8(2) . . ?
N3 Eu1 C16 78.0(2) . . ?
N2 Eu1 C16 92.3(2) . . ?
O6 Eu1 C18 102.51(19) . . ?
O1 Eu1 C18 162.1(2) . . ?
O3 Eu1 C18 26.38(19) . . ?
O5 Eu1 C18 71.9(2) . . ?
O2 Eu1 C18 144.9(2) . . ?
O4 Eu1 C18 25.97(19) . . ?
N1 Eu1 C18 79.6(2) . . ?
N3 Eu1 C18 101.0(2) . . ?
N2 Eu1 C18 94.6(2) . . ?
C16 Eu1 C18 171.7(2) . . ?
O6 Eu1 H6A 16.6 . . ?
O1 Eu1 H6A 61.9 . . ?
O3 Eu1 H6A 144.9 . . ?
O5 Eu1 H6A 93.9 . . ?
O2 Eu1 H6A 65.4 . . ?
O4 Eu1 H6A 92.9 . . ?
N1 Eu1 H6A 79.7 . . ?
N3 Eu1 H6A 137.0 . . ?
N2 Eu1 H6A 124.1 . . ?
C16 Eu1 H6A 60.3 . . ?
C18 Eu1 H6A 118.8 . . ?
O11 Eu2 O9 86.9(2) . . ?
O11 Eu2 O8 123.91(19) . . ?
O9 Eu2 O8 147.6(2) . . ?
O11 Eu2 O12 78.0(2) . . ?
O9 Eu2 O12 127.1(2) . . ?
O8 Eu2 O12 74.3(2) . . ?
O11 Eu2 O10 73.0(2) . . ?
O9 Eu2 O10 53.2(2) . . ?
O8 Eu2 O10 139.0(2) . . ?
O12 Eu2 O10 73.9(2) . . ?
O11 Eu2 O7 76.04(18) . . ?
O9 Eu2 O7 144.0(2) . . ?
O8 Eu2 O7 52.00(18) . . ?
O12 Eu2 O7 80.4(2) . . ?
O10 Eu2 O7 143.04(19) . . ?
O11 Eu2 N6 146.7(2) . . ?
O9 Eu2 N6 85.4(2) . . ?
O8 Eu2 N6 73.6(2) . . ?
O12 Eu2 N6 81.1(2) . . ?
O10 Eu2 N6 76.5(2) . . ?
O7 Eu2 N6 125.43(19) . . ?
O11 Eu2 N5 143.8(2) . . ?
O9 Eu2 N5 74.3(2) . . ?
O8 Eu2 N5 74.3(2) . . ?
O12 Eu2 N5 137.82(19) . . ?
O10 Eu2 N5 115.61(19) . . ?
O7 Eu2 N5 101.29(19) . . ?
N6 Eu2 N5 63.4(2) . . ?
O11 Eu2 N4 82.6(2) . . ?
O9 Eu2 N4 75.4(3) . . ?
O8 Eu2 N4 97.1(2) . . ?
O12 Eu2 N4 148.7(2) . . ?
O10 Eu2 N4 123.2(2) . . ?
O7 Eu2 N4 71.1(2) . . ?
N6 Eu2 N4 126.1(2) . . ?
N5 Eu2 N4 63.0(2) . . ?
O11 Eu2 C37 77.9(2) . . ?
O9 Eu2 C37 26.7(3) . . ?
O8 Eu2 C37 154.4(2) . . ?
O12 Eu2 C37 100.5(3) . . ?
O10 Eu2 C37 26.6(3) . . ?
O7 Eu2 C37 153.1(2) . . ?
N6 Eu2 C37 80.9(2) . . ?
N5 Eu2 C37 95.9(2) . . ?
N4 Eu2 C37 99.1(3) . . ?
O11 Eu2 C35 99.6(2) . . ?
O9 Eu2 C35 158.8(3) . . ?
O8 Eu2 C35 25.9(2) . . ?
O12 Eu2 C35 74.1(2) . . ?
O10 Eu2 C35 148.0(2) . . ?
O7 Eu2 C35 26.3(2) . . ?
N6 Eu2 C35 99.2(2) . . ?
N5 Eu2 C35 89.1(2) . . ?
N4 Eu2 C35 85.3(3) . . ?
C37 Eu2 C35 174.5(3) . . ?
O11 Eu2 H11A 16.6 . . ?
O9 Eu2 H11A 80.9 . . ?
O8 Eu2 H11A 131.5 . . ?
O12 Eu2 H11A 70.4 . . ?
O10 Eu2 H11A 57.1 . . ?
O7 Eu2 H11A 89.6 . . ?
N6 Eu2 H11A 130.3 . . ?
N5 Eu2 H11A 150.7 . . ?
N4 Eu2 H11A 96.0 . . ?
C37 Eu2 H11A 66.0 . . ?
C35 Eu2 H11A 110.5 . . ?
C41 Pt1 C39 178.5(4) . . ?
C41 Pt1 C40 90.4(4) . . ?
C39 Pt1 C40 90.5(4) . . ?
C41 Pt1 C42 89.1(4) . . ?
C39 Pt1 C42 89.9(3) . . ?
C40 Pt1 C42 175.9(4) . . ?
C16 O1 Eu1 95.3(5) . . ?
C16 O2 Eu1 89.7(5) . . ?
C18 O3 Eu1 96.3(4) . . ?
C18 O4 Eu1 90.8(4) . . ?
Eu1 O5 H5A 109.5 . . ?
Eu1 O5 H5B 124.7 . . ?
H5A O5 H5B 125.4 . . ?
Eu1 O6 H6A 109.5 . . ?
Eu1 O6 H6B 132.9 . . ?
H6A O6 H6B 116.3 . . ?
C35 O7 Eu2 91.0(4) . . ?
C35 O8 Eu2 96.4(4) . . ?
C37 O9 Eu2 93.9(5) . . ?
C37 O10 Eu2 91.1(6) . . ?
Eu2 O11 H11A 109.6 . . ?
Eu2 O11 H11B 117.3 . . ?
H11A O11 H11B 126.6 . . ?
Eu2 O12 H12B 109.5 . . ?
Eu2 O12 H12C 122.8 . . ?
H12B O12 H12C 127.6 . . ?
C1 N1 C5 118.0(7) . . ?
C1 N1 Eu1 119.7(5) . . ?
C5 N1 Eu1 122.3(5) . . ?
C6 N2 C10 117.8(7) . . ?
C6 N2 Eu1 121.1(5) . . ?
C10 N2 Eu1 120.7(5) . . ?
C15 N3 C11 117.6(7) . . ?
C15 N3 Eu1 120.7(5) . . ?
C11 N3 Eu1 121.5(5) . . ?
C20 N4 C24 118.7(8) . . ?
C20 N4 Eu2 120.5(7) . . ?
C24 N4 Eu2 120.4(5) . . ?
C29 N5 C25 119.7(7) . . ?
C29 N5 Eu2 119.5(5) . . ?
C25 N5 Eu2 120.7(5) . . ?
C34 N6 C30 118.0(7) . . ?
C34 N6 Eu2 120.8(5) . . ?
C30 N6 Eu2 120.9(5) . . ?
N1 C1 C2 123.3(8) . . ?
N1 C1 H1 118.3 . . ?
C2 C1 H1 118.3 . . ?
C3 C2 C1 117.8(8) . . ?
C3 C2 H2 121.1 . . ?
C1 C2 H2 121.1 . . ?
C4 C3 C2 119.8(8) . . ?
C4 C3 H3 120.1 . . ?
C2 C3 H3 120.1 . . ?
C3 C4 C5 120.3(8) . . ?
C3 C4 H4 119.9 . . ?
C5 C4 H4 119.9 . . ?
N1 C5 C4 120.8(8) . . ?
N1 C5 C6 116.7(7) . . ?
C4 C5 C6 122.6(7) . . ?
N2 C6 C7 122.5(8) . . ?
N2 C6 C5 116.4(6) . . ?
C7 C6 C5 121.1(8) . . ?
C8 C7 C6 119.2(9) . . ?
C8 C7 H7 120.4 . . ?
C6 C7 H7 120.4 . . ?
C9 C8 C7 118.8(8) . . ?
C9 C8 H8 120.6 . . ?
C7 C8 H8 120.6 . . ?
C8 C9 C10 120.6(8) . . ?
C8 C9 H9 119.7 . . ?
C10 C9 H9 119.7 . . ?
N2 C10 C9 121.0(8) . . ?
N2 C10 C11 116.9(7) . . ?
C9 C10 C11 122.0(7) . . ?
N3 C11 C12 121.3(8) . . ?
N3 C11 C10 116.9(6) . . ?
C12 C11 C10 121.7(8) . . ?
C13 C12 C11 119.0(9) . . ?
C13 C12 H12 120.5 . . ?
C11 C12 H12 120.5 . . ?
C14 C13 C12 120.6(8) . . ?
C14 C13 H13 119.7 . . ?
C12 C13 H13 119.7 . . ?
C13 C14 C15 118.2(9) . . ?
C13 C14 H14 120.9 . . ?
C15 C14 H14 120.9 . . ?
N3 C15 C14 123.2(9) . . ?
N3 C15 H15 118.4 . . ?
C14 C15 H15 118.4 . . ?
O1 C16 O2 122.1(7) . . ?
O1 C16 C17 119.9(8) . . ?
O2 C16 C17 117.8(8) . . ?
O1 C16 Eu1 58.6(4) . . ?
O2 C16 Eu1 63.5(4) . . ?
C17 C16 Eu1 176.3(6) . . ?
C16 C17 H17A 109.5 . . ?
C16 C17 H17B 109.5 . . ?
H17A C17 H17B 109.5 . . ?
C16 C17 H17C 109.5 . . ?
H17A C17 H17C 109.5 . . ?
H17B C17 H17C 109.5 . . ?
O4 C18 O3 120.4(7) . . ?
O4 C18 C19 121.9(7) . . ?
O3 C18 C19 117.6(7) . . ?
O4 C18 Eu1 63.2(4) . . ?
O3 C18 Eu1 57.3(4) . . ?
C19 C18 Eu1 172.5(6) . . ?
C18 C19 H19A 109.5 . . ?
C18 C19 H19B 109.5 . . ?
H19A C19 H19B 109.5 . . ?
C18 C19 H19C 109.5 . . ?
H19A C19 H19C 109.5 . . ?
H19B C19 H19C 109.5 . . ?
N4 C20 C21 123.1(11) . . ?
N4 C20 H20 118.5 . . ?
C21 C20 H20 118.5 . . ?
C22 C21 C20 118.1(11) . . ?
C22 C21 H21 120.9 . . ?
C20 C21 H21 120.9 . . ?
C21 C22 C23 119.3(10) . . ?
C21 C22 H22 120.3 . . ?
C23 C22 H22 120.3 . . ?
C24 C23 C22 120.1(11) . . ?
C24 C23 H23 120.0 . . ?
C22 C23 H23 120.0 . . ?
N4 C24 C23 120.6(9) . . ?
N4 C24 C25 117.4(7) . . ?
C23 C24 C25 121.9(9) . . ?
N5 C25 C26 121.1(8) . . ?
N5 C25 C24 117.6(7) . . ?
C26 C25 C24 121.3(8) . . ?
C27 C26 C25 120.6(9) . . ?
C27 C26 H26 119.7 . . ?
C25 C26 H26 119.7 . . ?
C26 C27 C28 118.5(8) . . ?
C26 C27 H27 120.8 . . ?
C28 C27 H27 120.8 . . ?
C27 C28 C29 119.0(9) . . ?
C27 C28 H28 120.5 . . ?
C29 C28 H28 120.5 . . ?
N5 C29 C28 121.1(8) . . ?
N5 C29 C30 117.9(7) . . ?
C28 C29 C30 120.9(8) . . ?
N6 C30 C31 120.7(8) . . ?
N6 C30 C29 116.5(7) . . ?
C31 C30 C29 122.7(8) . . ?
C30 C31 C32 120.9(9) . . ?
C30 C31 H31 119.6 . . ?
C32 C31 H31 119.6 . . ?
C31 C32 C33 119.0(9) . . ?
C31 C32 H32 120.5 . . ?
C33 C32 H32 120.5 . . ?
C34 C33 C32 117.3(8) . . ?
C34 C33 H33 121.4 . . ?
C32 C33 H33 121.4 . . ?
N6 C34 C33 124.2(9) . . ?
N6 C34 H34 117.9 . . ?
C33 C34 H34 117.9 . . ?
O8 C35 O7 120.1(7) . . ?
O8 C35 C36 119.7(7) . . ?
O7 C35 C36 120.1(7) . . ?
O8 C35 Eu2 57.7(4) . . ?
O7 C35 Eu2 62.8(4) . . ?
C36 C35 Eu2 170.2(7) . . ?
C35 C36 H36A 109.5 . . ?
C35 C36 H36B 109.5 . . ?
H36A C36 H36B 109.5 . . ?
C35 C36 H36C 109.5 . . ?
H36A C36 H36C 109.5 . . ?
H36B C36 H36C 109.5 . . ?
O10 C37 O9 121.6(8) . . ?
O10 C37 C38 118.8(11) . . ?
O9 C37 C38 119.6(10) . . ?
O10 C37 Eu2 62.3(5) . . ?
O9 C37 Eu2 59.4(4) . . ?
C38 C37 Eu2 176.5(8) . . ?
C37 C38 H38A 109.5 . . ?
C37 C38 H38B 109.5 . . ?
H38A C38 H38B 109.5 . . ?
C37 C38 H38C 109.5 . . ?
H38A C38 H38C 109.5 . . ?
H38B C38 H38C 109.5 . . ?
N7 C39 Pt1 176.3(8) . . ?
N8 C40 Pt1 176.5(10) . . ?
N9 C41 Pt1 178.6(9) . . ?
N10 C42 Pt1 173.3(8) . . ?

loop_
_geom_bond_atom_site_label_1
_geom_bond_atom_site_label_2
_geom_bond_distance
_geom_bond_site_symmetry_2
_geom_bond_publ_flag
Eu1 O6 2.401(5) . ?
Eu1 O1 2.417(5) . ?
Eu1 O3 2.421(5) . ?
Eu1 O5 2.426(5) . ?
Eu1 O2 2.524(5) . ?
Eu1 O4 2.553(5) . ?
Eu1 N1 2.564(6) . ?
Eu1 N3 2.582(6) . ?
Eu1 N2 2.608(6) . ?
Eu1 C16 2.820(8) . ?
Eu1 C18 2.860(7) . ?
Eu1 H6A 2.8024 . ?
Eu2 O11 2.404(6) . ?
Eu2 O9 2.406(6) . ?
Eu2 O8 2.421(5) . ?
Eu2 O12 2.459(6) . ?
Eu2 O10 2.470(6) . ?
Eu2 O7 2.530(5) . ?
Eu2 N6 2.557(6) . ?
Eu2 N5 2.580(6) . ?
Eu2 N4 2.595(7) . ?
Eu2 C37 2.788(9) . ?
Eu2 C35 2.845(7) . ?
Eu2 H11A 2.8053 . ?
Pt1 C41 1.967(9) . ?
Pt1 C39 1.976(8) . ?
Pt1 C40 1.992(11) . ?
Pt1 C42 1.993(10) . ?
O1 C16 1.245(10) . ?
O2 C16 1.271(10) . ?
O3 C18 1.278(9) . ?
O4 C18 1.252(9) . ?
O5 H5A 0.8500 . ?
O5 H5B 0.8500 . ?
O6 H6A 0.8499 . ?
O6 H6B 0.8502 . ?
O7 C35 1.259(9) . ?
O8 C35 1.249(9) . ?
O9 C37 1.255(12) . ?
O10 C37 1.249(12) . ?
O11 H11A 0.8500 . ?
O11 H11B 0.8500 . ?
O12 H12B 0.8500 . ?
O12 H12C 0.8500 . ?
N1 C1 1.343(10) . ?
N1 C5 1.353(10) . ?
N2 C6 1.343(10) . ?
N2 C10 1.359(10) . ?
N3 C15 1.337(11) . ?
N3 C11 1.363(10) . ?
N4 C20 1.328(13) . ?
N4 C24 1.340(11) . ?
N5 C29 1.340(10) . ?
N5 C25 1.353(10) . ?
N6 C34 1.334(11) . ?
N6 C30 1.348(10) . ?
N7 C39 1.154(11) . ?
N8 C40 1.137(13) . ?
N9 C41 1.161(11) . ?
N10 C42 1.148(11) . ?
C1 C2 1.383(11) . ?
C1 H1 0.9300 . ?
C2 C3 1.373(14) . ?
C2 H2 0.9300 . ?
C3 C4 1.355(13) . ?
C3 H3 0.9300 . ?
C4 C5 1.389(11) . ?
C4 H4 0.9300 . ?
C5 C6 1.491(11) . ?
C6 C7 1.391(11) . ?
C7 C8 1.367(14) . ?
C7 H7 0.9300 . ?
C8 C9 1.361(14) . ?
C8 H8 0.9300 . ?
C9 C10 1.387(11) . ?
C9 H9 0.9300 . ?
C10 C11 1.479(12) . ?
C11 C12 1.397(11) . ?
C12 C13 1.359(14) . ?
C12 H12 0.9300 . ?
C13 C14 1.359(14) . ?
C13 H13 0.9300 . ?
C14 C15 1.390(12) . ?
C14 H14 0.9300 . ?
C15 H15 0.9300 . ?
C16 C17 1.533(11) . ?
C17 H17A 0.9600 . ?
C17 H17B 0.9600 . ?
C17 H17C 0.9600 . ?
C18 C19 1.499(10) . ?
C19 H19A 0.9600 . ?
C19 H19B 0.9600 . ?
C19 H19C 0.9600 . ?
C20 C21 1.388(15) . ?
C20 H20 0.9300 . ?
C21 C22 1.347(16) . ?
C21 H21 0.9300 . ?
C22 C23 1.381(16) . ?
C22 H22 0.9300 . ?
C23 C24 1.374(12) . ?
C23 H23 0.9300 . ?
C24 C25 1.453(12) . ?
C25 C26 1.377(12) . ?
C26 C27 1.368(14) . ?
C26 H26 0.9300 . ?
C27 C28 1.395(14) . ?
C27 H27 0.9300 . ?
C28 C29 1.405(11) . ?
C28 H28 0.9300 . ?
C29 C30 1.473(11) . ?
C30 C31 1.364(12) . ?
C31 C32 1.364(14) . ?
C31 H31 0.9300 . ?
C32 C33 1.383(14) . ?
C32 H32 0.9300 . ?
C33 C34 1.367(12) . ?
C33 H33 0.9300 . ?
C34 H34 0.9300 . ?
C35 C36 1.504(11) . ?
C36 H36A 0.9600 . ?
C36 H36B 0.9600 . ?
C36 H36C 0.9600 . ?
C37 C38 1.503(13) . ?
C38 H38A 0.9600 . ?
C38 H38B 0.9600 . ?
C38 H38C 0.9600 . ?

loop_
_geom_hbond_atom_site_label_D
_geom_hbond_atom_site_label_H
_geom_hbond_atom_site_label_A
_geom_hbond_distance_DH
_geom_hbond_distance_HA
_geom_hbond_distance_DA
_geom_hbond_angle_DHA
_geom_hbond_site_symmetry_A
O5 H5A O14 0.85 2.03 2.766(9) 144.7 .
O5 H5B N10 0.85 2.01 2.832(10) 162.2 1_565
O6 H6A N9 0.85 1.96 2.749(9) 154.6 1_665
O6 H6B O4 0.85 1.96 2.804(7) 175.8 2_776
O11 H11A O13 0.85 2.01 2.820(10) 157.9 1_554
O11 H11B O7 0.85 1.92 2.742(8) 161.0 2_565
O12 H12B O15 0.85 2.12 2.900(10) 152.1 2_565
O12 H12C N7 0.85 1.97 2.811(10) 173.6 1_455
